data_7053521
loop_
_publ_author_name
'Iwamoto, Takeaki'
'Ohnishi, Nobuyoshi'
'Gui, Zhenyu'
'Ishida, Shintaro'
'Isobe, Hiroyuki'
'Maeda, Satoshi'
'Ohno, Koichi'
'Kira, Mitsuo'

_publ_section_title
;
 Synthesis and structure of stable base-free dialkylsilanimines
;
_journal_issue 8
_journal_name_full 'New Journal of Chemistry'
_journal_page_first 1637
_journal_paper_doi 10.1039/c0nj00121j
_journal_volume 34
_journal_year 2010
_chemical_formula_sum 'C26 H55 N Si5'
_chemical_formula_weight 522.16
_chemical_name_systematic
;
?
;
_space_group_IT_number 2
_symmetry_cell_setting triclinic
_symmetry_space_group_name_Hall '-P 1'
_symmetry_space_group_name_H-M 'P -1'
_atom_sites_solution_hydrogens geom
_atom_sites_solution_primary direct
_atom_sites_solution_secondary difmap
_audit_creation_method SHELXL-97
_cell_angle_alpha 95.035(3)
_cell_angle_beta 93.948(3)
_cell_angle_gamma 111.147(3)
_cell_formula_units_Z 2
_cell_length_a 9.445(3)
_cell_length_b 10.618(3)
_cell_length_c 16.947(5)
_cell_measurement_reflns_used 5390
_cell_measurement_temperature 120
_cell_measurement_theta_max 27.35
_cell_measurement_theta_min 2.27
_cell_volume 1569.7(8)
_computing_cell_refinement 'APEX2 (Bruker AXS, 2006)'
_computing_data_collection 'APEX2 (Bruker AXS, 2006)'
_computing_data_reduction 'SAINT (Bruker AXS, 2004)'
_computing_molecular_graphics 'XSHEL (Bruker AXS,2002)'
_computing_publication_material 'XCIF (Bruker AXS, 2001)'
_computing_structure_refinement 'SHELXL-97 (Sheldrick, 1997)'
_computing_structure_solution 'SHELXS-97 (Sheldrick, 1997)'
_diffrn_ambient_temperature 120
_diffrn_detector_area_resol_mean 8.333
_diffrn_measured_fraction_theta_full 0.973
_diffrn_measured_fraction_theta_max 0.973
_diffrn_measurement_device_type 'Bruker APEXII CCD area detector'
_diffrn_measurement_method 'phi and omega scans'
_diffrn_radiation_monochromator 'Bruker Helios multilayer confocal mirror'
_diffrn_radiation_source 'Bruker TXS fine-focus rotating anode'
_diffrn_radiation_type MoK\a
_diffrn_radiation_wavelength 0.71073
_diffrn_reflns_av_R_equivalents 0.0280
_diffrn_reflns_av_sigmaI/netI 0.0323
_diffrn_reflns_limit_h_max 12
_diffrn_reflns_limit_h_min -12
_diffrn_reflns_limit_k_max 13
_diffrn_reflns_limit_k_min -13
_diffrn_reflns_limit_l_max 21
_diffrn_reflns_limit_l_min -21
_diffrn_reflns_number 17268
_diffrn_reflns_theta_full 27.37
_diffrn_reflns_theta_max 27.37
_diffrn_reflns_theta_min 2.07
_exptl_absorpt_coefficient_mu 0.242
_exptl_absorpt_correction_T_max 0.9762
_exptl_absorpt_correction_T_min 0.9531
_exptl_absorpt_correction_type empirical
_exptl_absorpt_process_details
;
SADABS Sheldrick 1996
;
_exptl_crystal_colour colorless
_exptl_crystal_density_diffrn 1.105
_exptl_crystal_density_method 'not measured'
_exptl_crystal_description prism
_exptl_crystal_F_000 576
_exptl_crystal_size_max 0.20
_exptl_crystal_size_mid 0.20
_exptl_crystal_size_min 0.10
_refine_diff_density_max 0.526
_refine_diff_density_min -0.301
_refine_diff_density_rms 0.054
_refine_ls_extinction_method none
_refine_ls_goodness_of_fit_ref 1.079
_refine_ls_hydrogen_treatment constr
_refine_ls_matrix_type full
_refine_ls_number_parameters 301
_refine_ls_number_reflns 6926
_refine_ls_number_restraints 0
_refine_ls_restrained_S_all 1.079
_refine_ls_R_factor_all 0.0442
_refine_ls_R_factor_gt 0.0381
_refine_ls_shift/su_max 0.001
_refine_ls_shift/su_mean 0.000
_refine_ls_structure_factor_coef Fsqd
_refine_ls_weighting_details 'calc w=1/[\s^2^(Fo^2^)+(0.0519P)^2^+0.6663P] where P=(Fo^2^+2Fc^2^)/3'
_refine_ls_weighting_scheme calc
_refine_ls_wR_factor_gt 0.1012
_refine_ls_wR_factor_ref 0.1064
_reflns_number_gt 6076
_reflns_number_total 6926
_reflns_threshold_expression >2sigma(I)
_cod_data_source_file c0nj00121j.txt
_cod_data_source_block N-(1-adamantyl)silanimines
_cod_depositor_comments
;
The following automatic conversions were performed:

'_symmetry_cell_setting' value 'Triclinic' changed to 'triclinic'
according to /home/saulius/struct/CIF-dictionaries/cif_core.dic
dictionary named 'cif_core.dic' version 2.4.2 from 2011-04-26.

Automatic conversion script
Id: cif_fix_values 1891 2012-01-12 08:04:46Z andrius 
;
_cod_original_cell_volume 1569.7(7)
_cod_original_sg_symbol_H-M 'P-1 '
_cod_database_code 7053521

loop_
_symmetry_equiv_pos_as_xyz
'x, y, z'
'-x, -y, -z'

loop_
_atom_site_label
_atom_site_type_symbol
_atom_site_fract_x
_atom_site_fract_y
_atom_site_fract_z
_atom_site_U_iso_or_equiv
_atom_site_adp_type
_atom_site_occupancy
_atom_site_symmetry_multiplicity
_atom_site_calc_flag
_atom_site_refinement_flags
Si1 Si 0.66700(5) 0.40858(4) 0.26087(2) 0.01854(10) Uani 1 1 d .
N1 N 0.72062(17) 0.32959(17) 0.19569(9) 0.0316(3) Uani 1 1 d .
C1 C 0.77551(18) 0.27116(16) 0.13138(9) 0.0213(3) Uani 1 1 d .
C2 C 0.65216(19) 0.21946(18) 0.05942(9) 0.0249(3) Uani 1 1 d .
H1 H 0.5580 0.1522 0.0752 0.030 Uiso 1 1 calc R
H2 H 0.6275 0.2965 0.0421 0.030 Uiso 1 1 calc R
C3 C 0.70785(19) 0.15309(18) -0.01009(9) 0.0256(3) Uani 1 1 d .
H3 H 0.6263 0.1201 -0.0561 0.031 Uiso 1 1 calc R
C4 C 0.7447(2) 0.03304(17) 0.01603(10) 0.0278(4) Uani 1 1 d .
H4 H 0.7794 -0.0103 -0.0288 0.033 Uiso 1 1 calc R
H5 H 0.6519 -0.0357 0.0321 0.033 Uiso 1 1 calc R
C5 C 0.8702(2) 0.08426(17) 0.08634(10) 0.0255(3) Uani 1 1 d .
H6 H 0.8946 0.0060 0.1036 0.031 Uiso 1 1 calc R
C6 C 0.81267(19) 0.14895(17) 0.15559(9) 0.0246(3) Uani 1 1 d .
H7 H 0.8917 0.1796 0.2020 0.030 Uiso 1 1 calc R
H8 H 0.7199 0.0802 0.1716 0.030 Uiso 1 1 calc R
C7 C 0.92081(19) 0.37447(16) 0.10515(10) 0.0249(3) Uani 1 1 d .
H9 H 0.8992 0.4536 0.0889 0.030 Uiso 1 1 calc R
H10 H 1.0019 0.4075 0.1506 0.030 Uiso 1 1 calc R
C8 C 0.9769(2) 0.30962(18) 0.03523(10) 0.0277(4) Uani 1 1 d .
H11 H 1.0708 0.3785 0.0189 0.033 Uiso 1 1 calc R
C9 C 0.8516(2) 0.2587(2) -0.03518(10) 0.0312(4) Uani 1 1 d .
H12 H 0.8279 0.3360 -0.0527 0.037 Uiso 1 1 calc R
H13 H 0.8875 0.2173 -0.0804 0.037 Uiso 1 1 calc R
C10 C 1.0132(2) 0.18931(18) 0.06114(10) 0.0286(4) Uani 1 1 d .
H14 H 1.0499 0.1473 0.0165 0.034 Uiso 1 1 calc R
H15 H 1.0950 0.2214 0.1062 0.034 Uiso 1 1 calc R
C11 C 0.57586(18) 0.34355(16) 0.35150(9) 0.0210(3) Uani 1 1 d .
C12 C 0.57444(19) 0.47751(17) 0.39807(9) 0.0236(3) Uani 1 1 d .
H16 H 0.4858 0.4549 0.4295 0.028 Uiso 1 1 calc R
H17 H 0.6684 0.5195 0.4357 0.028 Uiso 1 1 calc R
C13 C 0.56507(19) 0.58056(17) 0.34063(9) 0.0239(3) Uani 1 1 d .
H18 H 0.5943 0.6718 0.3711 0.029 Uiso 1 1 calc R
H19 H 0.4586 0.5531 0.3160 0.029 Uiso 1 1 calc R
C14 C 0.67324(18) 0.58794(16) 0.27343(9) 0.0203(3) Uani 1 1 d .
Si2 Si 0.37528(5) 0.21008(5) 0.32906(3) 0.02728(12) Uani 1 1 d .
C15 C 0.3139(2) 0.1205(2) 0.41903(13) 0.0452(5) Uani 1 1 d .
H20 H 0.2056 0.0621 0.4091 0.068 Uiso 1 1 calc R
H21 H 0.3296 0.1880 0.4653 0.068 Uiso 1 1 calc R
H22 H 0.3747 0.0648 0.4295 0.068 Uiso 1 1 calc R
C16 C 0.2307(2) 0.2894(2) 0.30938(14) 0.0417(5) Uani 1 1 d .
H23 H 0.2486 0.3329 0.2604 0.063 Uiso 1 1 calc R
H24 H 0.2398 0.3578 0.3542 0.063 Uiso 1 1 calc R
H25 H 0.1279 0.2190 0.3032 0.063 Uiso 1 1 calc R
C17 C 0.3582(2) 0.0839(2) 0.24138(12) 0.0418(5) Uani 1 1 d .
H26 H 0.2551 0.0139 0.2341 0.063 Uiso 1 1 calc R
H27 H 0.4331 0.0412 0.2506 0.063 Uiso 1 1 calc R
H28 H 0.3773 0.1303 0.1935 0.063 Uiso 1 1 calc R
Si3 Si 0.70713(5) 0.27656(5) 0.41031(3) 0.02584(12) Uani 1 1 d .
C18 C 0.6756(3) 0.0956(2) 0.37621(12) 0.0410(5) Uani 1 1 d .
H29 H 0.6874 0.0856 0.3193 0.061 Uiso 1 1 calc R
H30 H 0.5723 0.0372 0.3852 0.061 Uiso 1 1 calc R
H31 H 0.7506 0.0689 0.4062 0.061 Uiso 1 1 calc R
C19 C 0.6833(2) 0.2948(2) 0.51944(10) 0.0375(4) Uani 1 1 d .
H32 H 0.5759 0.2474 0.5272 0.056 Uiso 1 1 calc R
H33 H 0.7148 0.3914 0.5394 0.056 Uiso 1 1 calc R
H34 H 0.7467 0.2550 0.5487 0.056 Uiso 1 1 calc R
C20 C 0.9118(2) 0.3750(2) 0.39915(11) 0.0353(4) Uani 1 1 d .
H35 H 0.9772 0.3418 0.4320 0.053 Uiso 1 1 calc R
H36 H 0.9359 0.4717 0.4164 0.053 Uiso 1 1 calc R
H37 H 0.9296 0.3632 0.3432 0.053 Uiso 1 1 calc R
Si4 Si 0.58191(5) 0.62207(5) 0.17802(3) 0.02373(11) Uani 1 1 d .
C21 C 0.4084(2) 0.4722(2) 0.13478(11) 0.0373(4) Uani 1 1 d .
H38 H 0.3265 0.4616 0.1691 0.056 Uiso 1 1 calc R
H39 H 0.4330 0.3899 0.1311 0.056 Uiso 1 1 calc R
H40 H 0.3748 0.4868 0.0815 0.056 Uiso 1 1 calc R
C22 C 0.5125(2) 0.7647(2) 0.20044(12) 0.0367(4) Uani 1 1 d .
H41 H 0.6001 0.8496 0.2165 0.055 Uiso 1 1 calc R
H42 H 0.4472 0.7449 0.2438 0.055 Uiso 1 1 calc R
H43 H 0.4539 0.7739 0.1528 0.055 Uiso 1 1 calc R
C23 C 0.7136(2) 0.6584(2) 0.09864(10) 0.0345(4) Uani 1 1 d .
H44 H 0.6674 0.6875 0.0537 0.052 Uiso 1 1 calc R
H45 H 0.7320 0.5759 0.0805 0.052 Uiso 1 1 calc R
H46 H 0.8108 0.7308 0.1200 0.052 Uiso 1 1 calc R
Si5 Si 0.87301(5) 0.72066(5) 0.30436(3) 0.02256(11) Uani 1 1 d .
C24 C 0.9182(2) 0.7514(2) 0.41545(10) 0.0350(4) Uani 1 1 d .
H47 H 0.9159 0.6670 0.4356 0.053 Uiso 1 1 calc R
H48 H 0.8423 0.7813 0.4393 0.053 Uiso 1 1 calc R
H49 H 1.0200 0.8220 0.4295 0.053 Uiso 1 1 calc R
C25 C 0.8936(2) 0.89290(19) 0.27678(12) 0.0379(4) Uani 1 1 d .
H50 H 0.9974 0.9574 0.2949 0.057 Uiso 1 1 calc R
H51 H 0.8198 0.9236 0.3022 0.057 Uiso 1 1 calc R
H52 H 0.8746 0.8879 0.2188 0.057 Uiso 1 1 calc R
C26 C 1.0249(2) 0.67248(19) 0.26055(11) 0.0312(4) Uani 1 1 d .
H53 H 1.0052 0.6595 0.2023 0.047 Uiso 1 1 calc R
H54 H 1.0245 0.5877 0.2793 0.047 Uiso 1 1 calc R
H55 H 1.1246 0.7450 0.2770 0.047 Uiso 1 1 calc R

loop_
_atom_site_aniso_label
_atom_site_aniso_U_11
_atom_site_aniso_U_22
_atom_site_aniso_U_33
_atom_site_aniso_U_23
_atom_site_aniso_U_13
_atom_site_aniso_U_12
Si1 0.0177(2) 0.0199(2) 0.0175(2) 0.00023(16) 0.00199(15) 0.00676(17)
N1 0.0237(7) 0.0406(9) 0.0282(7) -0.0105(6) 0.0010(6) 0.0129(7)
C1 0.0208(8) 0.0216(7) 0.0206(7) -0.0017(6) 0.0023(6) 0.0077(6)
C2 0.0218(8) 0.0291(8) 0.0239(8) -0.0021(6) -0.0005(6) 0.0111(7)
C3 0.0273(8) 0.0297(9) 0.0197(7) -0.0012(6) -0.0009(6) 0.0122(7)
C4 0.0311(9) 0.0227(8) 0.0270(8) -0.0043(6) 0.0010(7) 0.0088(7)
C5 0.0313(9) 0.0210(8) 0.0263(8) 0.0006(6) 0.0008(7) 0.0129(7)
C6 0.0271(8) 0.0245(8) 0.0213(7) 0.0035(6) 0.0023(6) 0.0083(7)
C7 0.0248(8) 0.0196(8) 0.0292(8) 0.0002(6) 0.0055(6) 0.0070(6)
C8 0.0251(8) 0.0259(8) 0.0301(9) 0.0023(7) 0.0101(7) 0.0063(7)
C9 0.0395(10) 0.0372(10) 0.0213(8) 0.0072(7) 0.0086(7) 0.0175(8)
C10 0.0246(8) 0.0328(9) 0.0295(8) -0.0033(7) 0.0027(7) 0.0137(7)
C11 0.0198(7) 0.0234(8) 0.0196(7) 0.0018(6) 0.0031(6) 0.0077(6)
C12 0.0243(8) 0.0278(8) 0.0192(7) -0.0003(6) 0.0047(6) 0.0107(7)
C13 0.0238(8) 0.0259(8) 0.0228(7) -0.0018(6) 0.0029(6) 0.0114(7)
C14 0.0216(8) 0.0200(7) 0.0190(7) 0.0005(6) 0.0010(6) 0.0082(6)
Si2 0.0225(2) 0.0280(2) 0.0274(2) 0.00192(19) 0.00540(18) 0.00448(19)
C15 0.0350(11) 0.0508(13) 0.0408(11) 0.0136(10) 0.0123(9) 0.0017(10)
C16 0.0202(9) 0.0416(11) 0.0577(13) 0.0043(10) 0.0025(8) 0.0054(8)
C17 0.0348(11) 0.0350(10) 0.0423(11) -0.0076(9) 0.0059(8) -0.0006(8)
Si3 0.0286(2) 0.0324(3) 0.0213(2) 0.00646(18) 0.00503(17) 0.0158(2)
C18 0.0544(13) 0.0367(11) 0.0410(11) 0.0098(9) 0.0091(9) 0.0260(10)
C19 0.0400(11) 0.0546(12) 0.0242(9) 0.0080(8) 0.0052(7) 0.0238(10)
C20 0.0283(9) 0.0522(12) 0.0307(9) 0.0091(8) 0.0013(7) 0.0206(9)
Si4 0.0247(2) 0.0253(2) 0.0212(2) 0.00173(17) -0.00161(17) 0.01010(19)
C21 0.0311(10) 0.0402(11) 0.0332(10) -0.0005(8) -0.0084(7) 0.0077(8)
C22 0.0420(11) 0.0372(10) 0.0382(10) 0.0055(8) -0.0021(8) 0.0241(9)
C23 0.0406(11) 0.0401(10) 0.0245(8) 0.0082(8) 0.0049(7) 0.0158(9)
Si5 0.0220(2) 0.0208(2) 0.0226(2) -0.00038(17) -0.00073(16) 0.00649(18)
C24 0.0312(10) 0.0399(10) 0.0261(9) -0.0046(8) -0.0050(7) 0.0071(8)
C25 0.0386(11) 0.0239(9) 0.0460(11) 0.0028(8) -0.0040(8) 0.0073(8)
C26 0.0240(9) 0.0299(9) 0.0364(9) 0.0007(7) 0.0049(7) 0.0064(7)

loop_
_atom_type_symbol
_atom_type_description
_atom_type_scat_dispersion_real
_atom_type_scat_dispersion_imag
_atom_type_scat_source
C C 0.0033 0.0016 'International Tables Vol C Tables 4.2.6.8 and 6.1.1.4'
H H 0.0000 0.0000 'International Tables Vol C Tables 4.2.6.8 and 6.1.1.4'
N N 0.0061 0.0033 'International Tables Vol C Tables 4.2.6.8 and 6.1.1.4'
Si Si 0.0817 0.0704 'International Tables Vol C Tables 4.2.6.8 and 6.1.1.4'

loop_
_geom_angle_atom_site_label_1
_geom_angle_atom_site_label_2
_geom_angle_atom_site_label_3
_geom_angle
N1 Si1 C11 127.30(8)
N1 Si1 C14 131.72(8)
C11 Si1 C14 100.98(7)
C1 N1 Si1 173.30(15)
N1 C1 C7 111.87(13)
N1 C1 C2 109.83(13)
C7 C1 C2 108.47(13)
N1 C1 C6 110.54(14)
C7 C1 C6 108.14(13)
C2 C1 C6 107.89(13)
C3 C2 C1 110.66(13)
C3 C2 H1 109.5
C1 C2 H1 109.5
C3 C2 H2 109.5
C1 C2 H2 109.5
H1 C2 H2 108.1
C4 C3 C9 109.54(14)
C4 C3 C2 109.81(14)
C9 C3 C2 109.14(14)
C4 C3 H3 109.4
C9 C3 H3 109.4
C2 C3 H3 109.4
C3 C4 C5 109.21(13)
C3 C4 H4 109.8
C5 C4 H4 109.8
C3 C4 H5 109.8
C5 C4 H5 109.8
H4 C4 H5 108.3
C10 C5 C4 109.64(14)
C10 C5 C6 109.95(13)
C4 C5 C6 108.84(14)
C10 C5 H6 109.5
C4 C5 H6 109.5
C6 C5 H6 109.5
C5 C6 C1 110.93(13)
C5 C6 H7 109.5
C1 C6 H7 109.5
C5 C6 H8 109.5
C1 C6 H8 109.5
H7 C6 H8 108.0
C8 C7 C1 110.93(13)
C8 C7 H9 109.5
C1 C7 H9 109.5
C8 C7 H10 109.5
C1 C7 H10 109.5
H9 C7 H10 108.0
C10 C8 C9 109.10(14)
C10 C8 C7 109.28(14)
C9 C8 C7 109.53(14)
C10 C8 H11 109.6
C9 C8 H11 109.6
C7 C8 H11 109.6
C3 C9 C8 109.63(14)
C3 C9 H12 109.7
C8 C9 H12 109.7
C3 C9 H13 109.7
C8 C9 H13 109.7
H12 C9 H13 108.2
C5 C10 C8 109.71(13)
C5 C10 H14 109.7
C8 C10 H14 109.7
C5 C10 H15 109.7
C8 C10 H15 109.7
H14 C10 H15 108.2
C12 C11 Si1 101.45(10)
C12 C11 Si2 111.16(10)
Si1 C11 Si2 114.17(8)
C12 C11 Si3 110.01(10)
Si1 C11 Si3 108.39(8)
Si2 C11 Si3 111.21(8)
C13 C12 C11 111.47(12)
C13 C12 H16 109.3
C11 C12 H16 109.3
C13 C12 H17 109.3
C11 C12 H17 109.3
H16 C12 H17 108.0
C12 C13 C14 111.24(12)
C12 C13 H18 109.4
C14 C13 H18 109.4
C12 C13 H19 109.4
C14 C13 H19 109.4
H18 C13 H19 108.0
C13 C14 Si1 100.91(10)
C13 C14 Si4 108.99(10)
Si1 C14 Si4 108.99(8)
C13 C14 Si5 111.90(10)
Si1 C14 Si5 113.67(8)
Si4 C14 Si5 111.80(8)
C17 Si2 C16 108.27(10)
C17 Si2 C15 110.30(11)
C16 Si2 C15 103.48(10)
C17 Si2 C11 112.25(8)
C16 Si2 C11 111.55(9)
C15 Si2 C11 110.64(9)
Si2 C15 H20 109.5
Si2 C15 H21 109.5
H20 C15 H21 109.5
Si2 C15 H22 109.5
H20 C15 H22 109.5
H21 C15 H22 109.5
Si2 C16 H23 109.5
Si2 C16 H24 109.5
H23 C16 H24 109.5
Si2 C16 H25 109.5
H23 C16 H25 109.5
H24 C16 H25 109.5
Si2 C17 H26 109.5
Si2 C17 H27 109.5
H26 C17 H27 109.5
Si2 C17 H28 109.5
H26 C17 H28 109.5
H27 C17 H28 109.5
C18 Si3 C20 105.44(10)
C18 Si3 C19 109.28(10)
C20 Si3 C19 107.36(9)
C18 Si3 C11 113.31(9)
C20 Si3 C11 110.96(8)
C19 Si3 C11 110.23(8)
Si3 C18 H29 109.5
Si3 C18 H30 109.5
H29 C18 H30 109.5
Si3 C18 H31 109.5
H29 C18 H31 109.5
H30 C18 H31 109.5
Si3 C19 H32 109.5
Si3 C19 H33 109.5
H32 C19 H33 109.5
Si3 C19 H34 109.5
H32 C19 H34 109.5
H33 C19 H34 109.5
Si3 C20 H35 109.5
Si3 C20 H36 109.5
H35 C20 H36 109.5
Si3 C20 H37 109.5
H35 C20 H37 109.5
H36 C20 H37 109.5
C23 Si4 C21 106.25(9)
C23 Si4 C22 111.09(9)
C21 Si4 C22 105.41(9)
C23 Si4 C14 112.42(8)
C21 Si4 C14 111.62(8)
C22 Si4 C14 109.80(8)
Si4 C21 H38 109.5
Si4 C21 H39 109.5
H38 C21 H39 109.5
Si4 C21 H40 109.5
H38 C21 H40 109.5
H39 C21 H40 109.5
Si4 C22 H41 109.5
Si4 C22 H42 109.5
H41 C22 H42 109.5
Si4 C22 H43 109.5
H41 C22 H43 109.5
H42 C22 H43 109.5
Si4 C23 H44 109.5
Si4 C23 H45 109.5
H44 C23 H45 109.5
Si4 C23 H46 109.5
H44 C23 H46 109.5
H45 C23 H46 109.5
C26 Si5 C25 107.75(9)
C26 Si5 C24 108.36(9)
C25 Si5 C24 103.26(9)
C26 Si5 C14 112.74(8)
C25 Si5 C14 112.79(8)
C24 Si5 C14 111.41(8)
Si5 C24 H47 109.5
Si5 C24 H48 109.5
H47 C24 H48 109.5
Si5 C24 H49 109.5
H47 C24 H49 109.5
H48 C24 H49 109.5
Si5 C25 H50 109.5
Si5 C25 H51 109.5
H50 C25 H51 109.5
Si5 C25 H52 109.5
H50 C25 H52 109.5
H51 C25 H52 109.5
Si5 C26 H53 109.5
Si5 C26 H54 109.5
H53 C26 H54 109.5
Si5 C26 H55 109.5
H53 C26 H55 109.5
H54 C26 H55 109.5

loop_
_geom_bond_atom_site_label_1
_geom_bond_atom_site_label_2
_geom_bond_distance
Si1 N1 1.5496(14)
Si1 C11 1.8751(16)
Si1 C14 1.8766(16)
N1 C1 1.426(2)
C1 C7 1.539(2)
C1 C2 1.540(2)
C1 C6 1.542(2)
C2 C3 1.539(2)
C2 H1 0.9900
C2 H2 0.9900
C3 C4 1.529(2)
C3 C9 1.532(3)
C3 H3 1.0000
C4 C5 1.532(2)
C4 H4 0.9900
C4 H5 0.9900
C5 C10 1.525(2)
C5 C6 1.536(2)
C5 H6 1.0000
C6 H7 0.9900
C6 H8 0.9900
C7 C8 1.538(2)
C7 H9 0.9900
C7 H10 0.9900
C8 C10 1.529(2)
C8 C9 1.532(2)
C8 H11 1.0000
C9 H12 0.9900
C9 H13 0.9900
C10 H14 0.9900
C10 H15 0.9900
C11 C12 1.570(2)
C11 Si2 1.9004(17)
C11 Si3 1.9045(16)
C12 C13 1.548(2)
C12 H16 0.9900
C12 H17 0.9900
C13 C14 1.570(2)
C13 H18 0.9900
C13 H19 0.9900
C14 Si4 1.9041(16)
C14 Si5 1.9070(17)
Si2 C17 1.868(2)
Si2 C16 1.871(2)
Si2 C15 1.883(2)
C15 H20 0.9800
C15 H21 0.9800
C15 H22 0.9800
C16 H23 0.9800
C16 H24 0.9800
C16 H25 0.9800
C17 H26 0.9800
C17 H27 0.9800
C17 H28 0.9800
Si3 C18 1.866(2)
Si3 C20 1.869(2)
Si3 C19 1.8801(19)
C18 H29 0.9800
C18 H30 0.9800
C18 H31 0.9800
C19 H32 0.9800
C19 H33 0.9800
C19 H34 0.9800
C20 H35 0.9800
C20 H36 0.9800
C20 H37 0.9800
Si4 C23 1.8661(19)
Si4 C21 1.872(2)
Si4 C22 1.8750(19)
C21 H38 0.9800
C21 H39 0.9800
C21 H40 0.9800
C22 H41 0.9800
C22 H42 0.9800
C22 H43 0.9800
C23 H44 0.9800
C23 H45 0.9800
C23 H46 0.9800
Si5 C26 1.8653(18)
Si5 C25 1.873(2)
Si5 C24 1.8745(19)
C24 H47 0.9800
C24 H48 0.9800
C24 H49 0.9800
C25 H50 0.9800
C25 H51 0.9800
C25 H52 0.9800
C26 H53 0.9800
C26 H54 0.9800
C26 H55 0.9800

loop_
_geom_torsion_atom_site_label_1
_geom_torsion_atom_site_label_2
_geom_torsion_atom_site_label_3
_geom_torsion_atom_site_label_4
_geom_torsion
C11 Si1 N1 C1 -180(100)
C14 Si1 N1 C1 0.1(11)
Si1 N1 C1 C7 36.5(11)
Si1 N1 C1 C2 -84.0(11)
Si1 N1 C1 C6 157.1(10)
N1 C1 C2 C3 -178.75(14)
C7 C1 C2 C3 58.71(17)
C6 C1 C2 C3 -58.20(17)
C1 C2 C3 C4 59.76(18)
C1 C2 C3 C9 -60.32(17)
C9 C3 C4 C5 59.75(18)
C2 C3 C4 C5 -60.09(18)
C3 C4 C5 C10 -59.92(17)
C3 C4 C5 C6 60.38(18)
C10 C5 C6 C1 59.09(17)
C4 C5 C6 C1 -61.01(18)
N1 C1 C6 C5 179.36(13)
C7 C1 C6 C5 -57.87(17)
C2 C1 C6 C5 59.26(17)
N1 C1 C7 C8 -179.42(14)
C2 C1 C7 C8 -58.12(17)
C6 C1 C7 C8 58.63(17)
C1 C7 C8 C10 -60.25(18)
C1 C7 C8 C9 59.22(18)
C4 C3 C9 C8 -60.08(17)
C2 C3 C9 C8 60.17(17)
C10 C8 C9 C3 59.90(18)
C7 C8 C9 C3 -59.67(18)
C4 C5 C10 C8 60.31(17)
C6 C5 C10 C8 -59.31(17)
C9 C8 C10 C5 -60.06(17)
C7 C8 C10 C5 59.67(18)
N1 Si1 C11 C12 171.46(10)
C14 Si1 C11 C12 -8.31(11)
N1 Si1 C11 Si2 -68.90(12)
C14 Si1 C11 Si2 111.34(9)
N1 Si1 C11 Si3 55.65(12)
C14 Si1 C11 Si3 -124.11(8)
Si1 C11 C12 C13 28.73(14)
Si2 C11 C12 C13 -93.03(13)
Si3 C11 C12 C13 143.33(11)
C11 C12 C13 C14 -42.69(17)
C12 C13 C14 Si1 31.98(14)
C12 C13 C14 Si4 146.61(11)
C12 C13 C14 Si5 -89.23(14)
N1 Si1 C14 C13 167.26(10)
C11 Si1 C14 C13 -12.99(11)
N1 Si1 C14 Si4 52.63(13)
C11 Si1 C14 Si4 -127.62(8)
N1 Si1 C14 Si5 -72.79(12)
C11 Si1 C14 Si5 106.96(9)
C12 C11 Si2 C17 156.04(12)
Si1 C11 Si2 C17 42.02(12)
Si3 C11 Si2 C17 -81.01(11)
C12 C11 Si2 C16 34.33(14)
Si1 C11 Si2 C16 -79.69(11)
Si3 C11 Si2 C16 157.28(9)
C12 C11 Si2 C15 -80.27(13)
Si1 C11 Si2 C15 165.71(10)
Si3 C11 Si2 C15 42.67(12)
C12 C11 Si3 C18 163.49(12)
Si1 C11 Si3 C18 -86.41(11)
Si2 C11 Si3 C18 39.88(11)
C12 C11 Si3 C20 -78.12(13)
Si1 C11 Si3 C20 31.98(11)
Si2 C11 Si3 C20 158.27(9)
C12 C11 Si3 C19 40.68(14)
Si1 C11 Si3 C19 150.78(9)
Si2 C11 Si3 C19 -82.93(11)
C13 C14 Si4 C23 171.48(11)
Si1 C14 Si4 C23 -79.24(10)
Si5 C14 Si4 C23 47.26(11)
C13 C14 Si4 C21 -69.25(13)
Si1 C14 Si4 C21 40.03(11)
Si5 C14 Si4 C21 166.54(9)
C13 C14 Si4 C22 47.28(13)
Si1 C14 Si4 C22 156.56(9)
Si5 C14 Si4 C22 -76.94(11)
C13 C14 Si5 C26 147.57(11)
Si1 C14 Si5 C26 34.06(11)
Si4 C14 Si5 C26 -89.86(10)
C13 C14 Si5 C25 -90.11(13)
Si1 C14 Si5 C25 156.38(9)
Si4 C14 Si5 C25 32.47(11)
C13 C14 Si5 C24 25.48(13)
Si1 C14 Si5 C24 -88.03(10)
Si4 C14 Si5 C24 148.06(9)
